data_7126255
loop_
_publ_author_name
'Boreen, Michael A.'
'Rao, Guodong'
'Villarreal, David G.'
'Watt, Fabian A.'
'Britt, R. David'
'Hohloch, Stephan'
'Arnold, John'

_publ_section_title
;
 Lewis acid capping of a uranium(v) nitride via a uranium(iii) azide
 molecular square.
;
_journal_issue 33
_journal_name_full 'Chemical communications (Cambridge, England)'
_journal_page_first 4535
_journal_page_last 4538
_journal_paper_doi 10.1039/d0cc01356k
_journal_volume 56
_journal_year 2020
_chemical_formula_moiety 'C52 H58 B F15 N U, C3.5 H4'
_chemical_formula_sum 'C55.5 H62 B F15 N U'
_chemical_formula_weight 1276.90
_chemical_name_systematic
'Bis(1,2,3,4-tetrakis(isopropyl)cyclopentadienyl)-(tris(pentafluorophenyl)borylnitrido)-uranium(v) toluene sovlate'
_chemical_properties_physical Air-sensitive,Moisture-sensitive,Oxygen-sensitive
_chemical_temperature_decomposition 427
_space_group_crystal_system triclinic
_space_group_IT_number 2
_space_group_name_Hall '-P 1'
_space_group_name_H-M_alt 'P -1'
_atom_sites_solution_hydrogens geom
_atom_sites_solution_primary iterative
_atom_sites_solution_secondary difmap
_audit_creation_date 2019-10-21
_audit_creation_method
;
Olex2 1.2
(compiled 2018.05.29 svn.r3508 for OlexSys, GUI svn.r5506)
;
_audit_update_record
;
2020-02-18 deposited with the CCDC.	2020-03-17 downloaded from the CCDC.
;
_cell_angle_alpha 100.421(2)
_cell_angle_beta 97.392(2)
_cell_angle_gamma 116.686(2)
_cell_formula_units_Z 2
_cell_length_a 12.5562(5)
_cell_length_b 13.4735(6)
_cell_length_c 18.1929(8)
_cell_measurement_reflns_used 34714
_cell_measurement_temperature 100
_cell_measurement_theta_max 26.042
_cell_measurement_theta_min 1.877
_cell_volume 2626.3(2)
_computing_cell_refinement 'SAINT V8.38A Bruker, Madison WI'
_computing_data_collection 'Bruker APEX3 Bruker, Madison WI'
_computing_data_reduction 'SAINT V8.38A Bruker, Madison WI'
_computing_molecular_graphics 'Olex2 (Dolomanov et al., 2009)'
_computing_publication_material 'Olex2 (Dolomanov et al., 2009)'
_computing_structure_refinement 'SHELXL-2014/7 (Sheldrick, 2014)'
_computing_structure_solution 'ShelXT (Sheldrick, 2015)'
_diffrn_ambient_temperature 100
_diffrn_detector_area_resol_mean 10.42
_diffrn_measured_fraction_theta_full 1.000
_diffrn_measured_fraction_theta_max 1.000
_diffrn_measurement_device_type 'Bruker D8 with PHOTON-II CPAD detector'
_diffrn_measurement_method '\f and \w shutterless scans'
_diffrn_radiation_monochromator 'silicon 111'
_diffrn_radiation_type synchrotron
_diffrn_radiation_wavelength 0.7288
_diffrn_reflns_av_R_equivalents 0.0302
_diffrn_reflns_av_unetI/netI 0.0291
_diffrn_reflns_Laue_measured_fraction_full 1.000
_diffrn_reflns_Laue_measured_fraction_max 1.000
_diffrn_reflns_limit_h_max 15
_diffrn_reflns_limit_h_min -15
_diffrn_reflns_limit_k_max 16
_diffrn_reflns_limit_k_min -16
_diffrn_reflns_limit_l_max 21
_diffrn_reflns_limit_l_min -21
_diffrn_reflns_number 34714
_diffrn_reflns_point_group_measured_fraction_full 1.000
_diffrn_reflns_point_group_measured_fraction_max 1.000
_diffrn_reflns_theta_full 25.930
_diffrn_reflns_theta_max 26.042
_diffrn_reflns_theta_min 1.877
_diffrn_source 'Advanced Light Source, station 12.2.1'
_diffrn_standards_number 0
_exptl_absorpt_coefficient_mu 1.516
_exptl_absorpt_correction_T_max 0.7462
_exptl_absorpt_correction_T_min 0.5399
_exptl_absorpt_correction_type multi-scan
_exptl_absorpt_process_details SADABS
_exptl_crystal_colour orange
_exptl_crystal_density_diffrn 1.615
_exptl_crystal_description Plate
_exptl_crystal_F_000 1268
_exptl_crystal_recrystallization_method 'Re-crystallisation from solvent: Toluene'
_exptl_crystal_size_max 0.15
_exptl_crystal_size_mid 0.15
_exptl_crystal_size_min 0.02
_refine_diff_density_max 1.073
_refine_diff_density_min -1.094
_refine_diff_density_rms 0.072
_refine_ls_extinction_method none
_refine_ls_goodness_of_fit_ref 1.068
_refine_ls_hydrogen_treatment constr
_refine_ls_matrix_type full
_refine_ls_number_parameters 690
_refine_ls_number_reflns 9599
_refine_ls_number_restraints 0
_refine_ls_restrained_S_all 1.068
_refine_ls_R_factor_all 0.0244
_refine_ls_R_factor_gt 0.0218
_refine_ls_shift/su_max 0.002
_refine_ls_shift/su_mean 0.000
_refine_ls_structure_factor_coef Fsqd
_refine_ls_weighting_details 'w=1/[\s^2^(Fo^2^)+(0.0081P)^2^+3.6030P] where P=(Fo^2^+2Fc^2^)/3'
_refine_ls_weighting_scheme calc
_refine_ls_wR_factor_gt 0.0477
_refine_ls_wR_factor_ref 0.0488
_reflns_Friedel_coverage 0.000
_reflns_number_gt 9016
_reflns_number_total 9599
_reflns_threshold_expression 'I > 2\s(I)'
_cod_data_source_file d0cc01356k2.cif
_cod_data_source_block mab_v_001_0m
_cod_depositor_comments
;
The following automatic conversions were performed:

data name '_chemical_melting_point' was changed to
'_chemical_temperature_decomposition' since the value had been '427
(decomp.)'. The value '427 (decomp.)' was changed to '427'.

Automatic conversion script
Id: cif_fix_values 7556 2019-12-06 15:28:31Z antanas 

 Adding full bibliography for 7126254--7126256.cif.
;
_cod_original_formula_sum 'C55.50 H62 B F15 N U'
_cod_database_code 7126255
_shelx_shelxl_version_number 2014/7
_shelx_space_group_comment
;
The symmetry employed for this shelxl refinement is uniquely defined
by the following loop, which should always be used as a source of
symmetry information in preference to the above space-group names.
They are only intended as comments.
;
_shelx_estimated_absorpt_t_max 0.970
_shelx_estimated_absorpt_t_min 0.805
_olex2_refinement_description
;
1. Fixed Uiso
 At 1.2 times of:
  All C(H) groups, All C(H,H) groups
 At 1.5 times of:
  All C(H,H,H) groups
2. Shared sites
{C55, C57}
3. Others
 Fixed Sof: H53(0.5) H53A(0.5) H54(0.5) H54A(0.5) C55(0.5) C56(0.5) H56A(0.5)
 H56B(0.5) H56C(0.5) C57(0.5) H57(0.5)
4.a Ternary CH refined with riding coordinates:
 C26(H26), C29(H29), C9(H9), C23(H23), C6(H6), C12(H12), C15(H15), C32(H32)
4.b Aromatic/amide H refined with riding coordinates:
 C18(H18), C1(H1), C53(H53), C53(H53A), C54(H54), C54(H54A), C57(H57)
4.c Idealised Me refined as rotating group:
 C28(H28A,H28B,H28C), C11(H11A,H11B,H11C), C27(H27A,H27B,H27C), C10(H10A,H10B,
 H10C), C8(H8A,H8B,H8C), C31(H31A,H31B,H31C), C34(H34A,H34B,H34C), C14(H14A,
 H14B,H14C), C24(H24A,H24B,H24C), C17(H17A,H17B,H17C), C25(H25A,H25B,H25C),
 C16(H16A,H16B,H16C), C13(H13A,H13B,H13C), C33(H33A,H33B,H33C), C30(H30A,H30B,
 H30C), C7(H7A,H7B,H7C), C56(H56A,H56B,H56C)
;
_olex2_submission_special_instructions 'No special instructions were received'

loop_
_space_group_symop_operation_xyz
'x, y, z'
'-x, -y, -z'

loop_
_atom_site_label
_atom_site_type_symbol
_atom_site_fract_x
_atom_site_fract_y
_atom_site_fract_z
_atom_site_U_iso_or_equiv
_atom_site_adp_type
_atom_site_occupancy
_atom_site_site_symmetry_order
_atom_site_calc_flag
_atom_site_refinement_flags_posn
_atom_site_refinement_flags_adp
_atom_site_refinement_flags_occupancy
_atom_site_disorder_assembly
_atom_site_disorder_group
U1 U 0.58240(2) 0.31498(2) 0.74636(2) 0.01539(4) Uani 1 1 d . . . . .
F1 F 0.44136(13) 0.26970(13) 0.61352(8) 0.0212(3) Uani 1 1 d . . . . .
F11 F 0.40611(14) 0.40777(12) 0.89670(8) 0.0228(3) Uani 1 1 d . . . . .
F5 F 0.04957(13) 0.20974(13) 0.65006(9) 0.0254(3) Uani 1 1 d . . . . .
F6 F 0.20345(14) 0.04020(13) 0.67668(9) 0.0247(3) Uani 1 1 d . . . . .
F15 F 0.21452(14) 0.44116(13) 0.66760(9) 0.0255(3) Uani 1 1 d . . . . .
F10 F 0.14997(15) 0.30397(14) 0.85903(10) 0.0316(4) Uani 1 1 d . . . . .
F12 F 0.47585(16) 0.62605(13) 0.96425(9) 0.0306(4) Uani 1 1 d . . . . .
F3 F 0.10406(15) 0.10931(15) 0.40399(9) 0.0345(4) Uani 1 1 d . . . . .
F4 F -0.04323(14) 0.11755(14) 0.49936(9) 0.0302(4) Uani 1 1 d . . . . .
F2 F 0.34800(15) 0.18947(15) 0.46522(9) 0.0322(4) Uani 1 1 d . . . . .
F7 F 0.04584(16) -0.13198(13) 0.72287(10) 0.0377(4) Uani 1 1 d . . . . .
F9 F -0.01040(16) 0.13071(16) 0.90020(10) 0.0403(4) Uani 1 1 d . . . . .
F14 F 0.27663(16) 0.65533(14) 0.73846(10) 0.0344(4) Uani 1 1 d . . . . .
F13 F 0.40934(18) 0.75255(14) 0.88730(10) 0.0380(4) Uani 1 1 d . . . . .
F8 F -0.06317(17) -0.08957(16) 0.83611(11) 0.0462(5) Uani 1 1 d . . . . .
N1 N 0.42682(18) 0.29576(17) 0.75717(12) 0.0153(4) Uani 1 1 d . . . . .
C3 C 0.5234(2) 0.1222(2) 0.80175(16) 0.0208(6) Uani 1 1 d . . . . .
C36 C 0.3171(2) 0.2355(2) 0.58981(15) 0.0183(5) Uani 1 1 d . . . . .
C4 C 0.5263(2) 0.0834(2) 0.72203(15) 0.0202(6) Uani 1 1 d . . . . .
C20 C 0.6565(2) 0.5346(2) 0.72562(15) 0.0183(5) Uani 1 1 d . . . . .
C48 C 0.3759(2) 0.4672(2) 0.85331(15) 0.0192(6) Uani 1 1 d . . . . .
C35 C 0.2497(2) 0.2455(2) 0.64192(15) 0.0172(5) Uani 1 1 d . . . . .
C41 C 0.1936(2) 0.1834(2) 0.76810(15) 0.0198(6) Uani 1 1 d . . . . .
C40 C 0.1272(2) 0.2049(2) 0.60641(15) 0.0199(6) Uani 1 1 d . . . . .
C18 C 0.7876(2) 0.4653(2) 0.69985(16) 0.0226(6) Uani 1 1 d . . . . .
H18 H 0.8273 0.4303 0.6728 0.027 Uiso 1 1 calc R . . . .
C37 C 0.2729(2) 0.1925(2) 0.51106(15) 0.0220(6) Uani 1 1 d . . . . .
C28 C 0.4841(2) 0.5550(2) 0.64478(15) 0.0223(6) Uani 1 1 d . . . . .
H28A H 0.5285 0.5801 0.6054 0.033 Uiso 1 1 calc GR . . . .
H28B H 0.4319 0.5908 0.6512 0.033 Uiso 1 1 calc GR . . . .
H28C H 0.4330 0.4709 0.6289 0.033 Uiso 1 1 calc GR . . . .
C1 C 0.7203(2) 0.2155(2) 0.78953(16) 0.0229(6) Uani 1 1 d . . . . .
H1 H 0.8058 0.2677 0.8010 0.028 Uiso 1 1 calc R . . . .
C5 C 0.6497(2) 0.1408(2) 0.71703(16) 0.0230(6) Uani 1 1 d . . . . .
C2 C 0.6473(2) 0.2024(2) 0.84289(15) 0.0214(6) Uani 1 1 d . . . . .
C19 C 0.6912(2) 0.4807(2) 0.66512(15) 0.0205(6) Uani 1 1 d . . . . .
C43 C 0.0730(3) -0.0232(2) 0.75673(17) 0.0269(6) Uani 1 1 d . . . . .
C49 C 0.4102(3) 0.5790(2) 0.89080(15) 0.0226(6) Uani 1 1 d . . . . .
C46 C 0.1323(2) 0.1985(2) 0.82386(16) 0.0234(6) Uani 1 1 d . . . . .
C47 C 0.3136(2) 0.4137(2) 0.77657(15) 0.0179(5) Uani 1 1 d . . . . .
C26 C 0.5760(2) 0.5911(2) 0.72100(15) 0.0188(5) Uani 1 1 d . . . . .
H26 H 0.5275 0.5725 0.7608 0.023 Uiso 1 1 calc R . . . .
C21 C 0.7309(2) 0.5476(2) 0.79712(15) 0.0191(5) Uani 1 1 d . . . . .
C29 C 0.7127(2) 0.5884(2) 0.87557(15) 0.0217(6) Uani 1 1 d . . . . .
H29 H 0.6398 0.6007 0.8663 0.026 Uiso 1 1 calc R . . . .
C22 C 0.8167(2) 0.5090(2) 0.78016(15) 0.0212(6) Uani 1 1 d . . . . .
C38 C 0.1506(3) 0.1525(2) 0.48005(15) 0.0236(6) Uani 1 1 d . . . . .
C9 C 0.4064(2) 0.0722(2) 0.82986(16) 0.0224(6) Uani 1 1 d . . . . .
H9 H 0.3398 0.0612 0.7874 0.027 Uiso 1 1 calc R . . . .
C39 C 0.0771(2) 0.1581(2) 0.52881(16) 0.0217(6) Uani 1 1 d . . . . .
C52 C 0.2794(2) 0.4812(2) 0.74136(15) 0.0204(6) Uani 1 1 d . . . . .
C51 C 0.3102(3) 0.5935(2) 0.77714(17) 0.0241(6) Uani 1 1 d . . . . .
C11 C 0.4029(3) 0.1498(2) 0.90127(16) 0.0247(6) Uani 1 1 d . . . . .
H11A H 0.4608 0.1572 0.9462 0.037 Uiso 1 1 calc GR . . . .
H11B H 0.3198 0.1157 0.9098 0.037 Uiso 1 1 calc GR . . . .
H11C H 0.4259 0.2263 0.8935 0.037 Uiso 1 1 calc GR . . . .
C23 C 0.6536(2) 0.4632(2) 0.57868(15) 0.0231(6) Uani 1 1 d . . . . .
H23 H 0.5658 0.4447 0.5651 0.028 Uiso 1 1 calc R . . . .
C27 C 0.6574(3) 0.7230(2) 0.74356(17) 0.0279(6) Uani 1 1 d . . . . .
H27A H 0.7093 0.7488 0.7956 0.042 Uiso 1 1 calc GR . . . .
H27B H 0.6053 0.7596 0.7424 0.042 Uiso 1 1 calc GR . . . .
H27C H 0.7093 0.7447 0.7071 0.042 Uiso 1 1 calc GR . . . .
C44 C 0.0182(3) -0.0021(3) 0.81347(17) 0.0307(7) Uani 1 1 d . . . . .
C42 C 0.1567(2) 0.0684(2) 0.73496(15) 0.0212(6) Uani 1 1 d . . . . .
C10 C 0.3700(3) -0.0486(2) 0.84068(17) 0.0295(7) Uani 1 1 d . . . . .
H10A H 0.3653 -0.0992 0.7929 0.044 Uiso 1 1 calc GR . . . .
H10B H 0.2898 -0.0804 0.8535 0.044 Uiso 1 1 calc GR . . . .
H10C H 0.4316 -0.0431 0.8825 0.044 Uiso 1 1 calc GR . . . .
C8 C 0.8372(3) 0.3314(2) 0.95189(17) 0.0284(6) Uani 1 1 d . . . . .
H8A H 0.8819 0.2910 0.9354 0.043 Uiso 1 1 calc GR . . . .
H8B H 0.8644 0.3644 1.0078 0.043 Uiso 1 1 calc GR . . . .
H8C H 0.8536 0.3934 0.9266 0.043 Uiso 1 1 calc GR . . . .
C45 C 0.0466(3) 0.1092(3) 0.84673(17) 0.0284(7) Uani 1 1 d . . . . .
C50 C 0.3771(3) 0.6433(2) 0.85182(17) 0.0256(6) Uani 1 1 d . . . . .
C6 C 0.6999(3) 0.2467(2) 0.92992(16) 0.0258(6) Uani 1 1 d . . . . .
H6 H 0.6558 0.2851 0.9537 0.031 Uiso 1 1 calc R . . . .
C31 C 0.6806(3) 0.4940(2) 0.91767(16) 0.0256(6) Uani 1 1 d . . . . .
H31A H 0.6110 0.4220 0.8845 0.038 Uiso 1 1 calc GR . . . .
H31B H 0.6586 0.5174 0.9651 0.038 Uiso 1 1 calc GR . . . .
H31C H 0.7516 0.4823 0.9304 0.038 Uiso 1 1 calc GR . . . .
C12 C 0.4194(3) -0.0189(2) 0.66284(16) 0.0251(6) Uani 1 1 d . . . . .
H12 H 0.3453 -0.0382 0.6844 0.030 Uiso 1 1 calc R . . . .
C34 C 1.0056(3) 0.4792(3) 0.80886(18) 0.0315(7) Uani 1 1 d . . . . .
H34A H 0.9581 0.4015 0.8148 0.047 Uiso 1 1 calc GR . . . .
H34B H 1.0886 0.5164 0.8420 0.047 Uiso 1 1 calc GR . . . .
H34C H 1.0104 0.4741 0.7551 0.047 Uiso 1 1 calc GR . . . .
C15 C 0.7048(3) 0.1059(3) 0.65350(17) 0.0278(6) Uani 1 1 d . . . . .
H15 H 0.6360 0.0486 0.6086 0.033 Uiso 1 1 calc R . . . .
C32 C 0.9426(2) 0.5505(2) 0.83179(16) 0.0255(6) Uani 1 1 d . . . . .
H32 H 0.9346 0.5522 0.8859 0.031 Uiso 1 1 calc R . . . .
C14 C 0.3898(3) 0.0036(3) 0.58487(16) 0.0292(7) Uani 1 1 d . . . . .
H14A H 0.3593 0.0592 0.5913 0.044 Uiso 1 1 calc GR . . . .
H14B H 0.3269 -0.0689 0.5481 0.044 Uiso 1 1 calc GR . . . .
H14C H 0.4643 0.0347 0.5655 0.044 Uiso 1 1 calc GR . . . .
C24 C 0.7326(3) 0.5773(3) 0.56003(17) 0.0312(7) Uani 1 1 d . . . . .
H24A H 0.7216 0.6388 0.5900 0.047 Uiso 1 1 calc GR . . . .
H24B H 0.7072 0.5687 0.5050 0.047 Uiso 1 1 calc GR . . . .
H24C H 0.8191 0.5970 0.5732 0.047 Uiso 1 1 calc GR . . . .
C17 C 0.7912(3) 0.2040(3) 0.62578(17) 0.0316(7) Uani 1 1 d . . . . .
H17A H 0.7462 0.2379 0.6019 0.047 Uiso 1 1 calc GR . . . .
H17B H 0.8265 0.1749 0.5879 0.047 Uiso 1 1 calc GR . . . .
H17C H 0.8572 0.2628 0.6695 0.047 Uiso 1 1 calc GR . . . .
C25 C 0.6663(3) 0.3667(3) 0.53001(16) 0.0298(7) Uani 1 1 d . . . . .
H25A H 0.7525 0.3849 0.5411 0.045 Uiso 1 1 calc GR . . . .
H25B H 0.6384 0.3588 0.4754 0.045 Uiso 1 1 calc GR . . . .
H25C H 0.6162 0.2942 0.5421 0.045 Uiso 1 1 calc GR . . . .
C16 C 0.7730(3) 0.0460(3) 0.6848(2) 0.0373(8) Uani 1 1 d . . . . .
H16A H 0.8414 0.1012 0.7286 0.056 Uiso 1 1 calc GR . . . .
H16B H 0.8048 0.0178 0.6442 0.056 Uiso 1 1 calc GR . . . .
H16C H 0.7163 -0.0190 0.7016 0.056 Uiso 1 1 calc GR . . . .
C13 C 0.4378(3) -0.1254(2) 0.65123(19) 0.0330(7) Uani 1 1 d . . . . .
H13A H 0.5015 -0.1150 0.6227 0.050 Uiso 1 1 calc GR . . . .
H13B H 0.3606 -0.1940 0.6221 0.050 Uiso 1 1 calc GR . . . .
H13C H 0.4632 -0.1352 0.7015 0.050 Uiso 1 1 calc GR . . . .
C33 C 1.0260(3) 0.6746(3) 0.82801(18) 0.0322(7) Uani 1 1 d . . . . .
H33A H 1.0379 0.6732 0.7757 0.048 Uiso 1 1 calc GR . . . .
H33B H 1.1057 0.7072 0.8643 0.048 Uiso 1 1 calc GR . . . .
H33C H 0.9873 0.7222 0.8416 0.048 Uiso 1 1 calc GR . . . .
C30 C 0.8190(3) 0.7015(2) 0.92954(16) 0.0304(7) Uani 1 1 d . . . . .
H30A H 0.8892 0.6899 0.9458 0.046 Uiso 1 1 calc GR . . . .
H30B H 0.7926 0.7249 0.9749 0.046 Uiso 1 1 calc GR . . . .
H30C H 0.8431 0.7619 0.9024 0.046 Uiso 1 1 calc GR . . . .
C7 C 0.6810(3) 0.1438(3) 0.96298(17) 0.0325(7) Uani 1 1 d . . . . .
H7A H 0.5929 0.0906 0.9536 0.049 Uiso 1 1 calc GR . . . .
H7B H 0.7175 0.1721 1.0185 0.049 Uiso 1 1 calc GR . . . .
H7C H 0.7204 0.1034 0.9379 0.049 Uiso 1 1 calc GR . . . .
B1 B 0.2974(3) 0.2858(2) 0.73722(17) 0.0177(6) Uani 1 1 d . . . . .
C53 C 1.0455(4) 0.5216(6) 0.5760(3) 0.0815(19) Uani 1 1 d . . . . .
H53 H 1.0770 0.5394 0.6298 0.098 Uiso 0.5 1 calc R . P A 1
H53A H 1.0770 0.5394 0.6298 0.098 Uiso 0.5 1 calc R . P B 2
C54 C 1.0024(4) 0.4149(7) 0.5327(3) 0.087(2) Uani 1 1 d . . . . .
H54 H 1.0047 0.3566 0.5543 0.105 Uiso 0.5 1 calc R . P C 1
H54A H 1.0047 0.3566 0.5543 0.105 Uiso 0.5 1 calc R . P D 2
C55 C 0.9548(4) 0.3919(5) 0.4560(2) 0.101(8) Uani 0.5 1 d . . P E 1
C56 C 0.9138(8) 0.2890(6) 0.4112(7) 0.041(2) Uani 0.5 1 d . . P E 1
H56A H 0.8745 0.2845 0.3596 0.061 Uiso 0.5 1 calc GR . P E 1
H56B H 0.8539 0.2319 0.4320 0.061 Uiso 0.5 1 calc GR . P E 1
H56C H 0.9824 0.2733 0.4081 0.061 Uiso 0.5 1 calc GR . P E 1
C57 C 0.9548(4) 0.3919(5) 0.4560(2) 0.042(4) Uani 0.5 1 d . . P E 2
H57 H 0.9212 0.3158 0.4240 0.050 Uiso 0.5 1 calc R . P E 2

loop_
_atom_site_aniso_label
_atom_site_aniso_U_11
_atom_site_aniso_U_22
_atom_site_aniso_U_33
_atom_site_aniso_U_23
_atom_site_aniso_U_13
_atom_site_aniso_U_12
U1 0.01324(5) 0.01451(6) 0.01790(6) 0.00434(4) 0.00247(4) 0.00662(4)
F1 0.0131(7) 0.0270(8) 0.0202(8) 0.0049(7) 0.0026(6) 0.0079(7)
F11 0.0299(9) 0.0194(8) 0.0217(8) 0.0080(6) 0.0066(7) 0.0130(7)
F5 0.0156(8) 0.0311(9) 0.0305(9) 0.0085(7) 0.0064(7) 0.0118(7)
F6 0.0259(8) 0.0197(8) 0.0289(9) 0.0048(7) 0.0030(7) 0.0128(7)
F15 0.0232(8) 0.0223(8) 0.0299(9) 0.0066(7) -0.0021(7) 0.0125(7)
F10 0.0300(9) 0.0256(9) 0.0383(10) 0.0070(8) 0.0195(8) 0.0104(8)
F12 0.0452(10) 0.0209(8) 0.0214(8) 0.0023(7) 0.0067(8) 0.0140(8)
F3 0.0319(9) 0.0457(11) 0.0215(9) -0.0054(8) -0.0061(7) 0.0237(9)
F4 0.0165(8) 0.0303(9) 0.0357(9) -0.0002(8) -0.0054(7) 0.0108(7)
F2 0.0268(9) 0.0487(11) 0.0212(8) 0.0026(8) 0.0055(7) 0.0210(8)
F7 0.0386(10) 0.0148(8) 0.0476(11) 0.0098(8) 0.0000(9) 0.0050(8)
F9 0.0294(10) 0.0470(11) 0.0378(10) 0.0150(9) 0.0199(8) 0.0085(9)
F14 0.0412(10) 0.0247(9) 0.0453(10) 0.0133(8) 0.0050(8) 0.0226(8)
F13 0.0602(12) 0.0180(8) 0.0381(10) 0.0034(8) 0.0096(9) 0.0229(9)
F8 0.0347(10) 0.0342(10) 0.0519(12) 0.0248(9) 0.0122(9) -0.0035(9)
N1 0.0155(11) 0.0111(10) 0.0172(11) 0.0048(9) 0.0018(9) 0.0049(9)
C3 0.0231(14) 0.0161(13) 0.0287(15) 0.0088(11) 0.0064(12) 0.0130(12)
C36 0.0120(12) 0.0150(13) 0.0240(14) 0.0042(11) 0.0007(11) 0.0046(11)
C4 0.0214(14) 0.0164(13) 0.0238(14) 0.0035(11) 0.0013(11) 0.0119(12)
C20 0.0149(13) 0.0144(13) 0.0227(14) 0.0078(11) 0.0051(11) 0.0036(11)
C48 0.0187(13) 0.0171(13) 0.0254(14) 0.0090(11) 0.0103(11) 0.0093(11)
C35 0.0145(13) 0.0129(12) 0.0245(14) 0.0068(11) 0.0040(11) 0.0066(11)
C41 0.0143(13) 0.0197(14) 0.0242(14) 0.0085(11) 0.0028(11) 0.0067(11)
C40 0.0184(13) 0.0174(13) 0.0257(14) 0.0070(11) 0.0072(11) 0.0093(11)
C18 0.0174(13) 0.0242(14) 0.0277(15) 0.0086(12) 0.0080(12) 0.0100(12)
C37 0.0223(14) 0.0226(14) 0.0224(14) 0.0041(12) 0.0055(12) 0.0126(12)
C28 0.0194(14) 0.0220(14) 0.0260(15) 0.0097(12) 0.0042(12) 0.0096(12)
C1 0.0189(14) 0.0202(14) 0.0291(15) 0.0050(12) 0.0025(12) 0.0104(12)
C5 0.0205(14) 0.0222(14) 0.0283(15) 0.0054(12) 0.0031(12) 0.0131(12)
C2 0.0231(14) 0.0160(13) 0.0257(14) 0.0064(11) 0.0022(12) 0.0106(12)
C19 0.0153(13) 0.0221(14) 0.0230(14) 0.0092(12) 0.0061(11) 0.0067(11)
C43 0.0232(15) 0.0157(14) 0.0323(16) 0.0080(12) -0.0028(13) 0.0035(12)
C49 0.0256(15) 0.0191(14) 0.0220(14) 0.0049(11) 0.0089(12) 0.0093(12)
C46 0.0208(14) 0.0201(14) 0.0269(15) 0.0072(12) 0.0054(12) 0.0077(12)
C47 0.0132(12) 0.0163(13) 0.0257(14) 0.0072(11) 0.0092(11) 0.0067(11)
C26 0.0181(13) 0.0160(13) 0.0223(14) 0.0081(11) 0.0048(11) 0.0071(11)
C21 0.0174(13) 0.0135(12) 0.0202(13) 0.0045(11) 0.0020(11) 0.0029(11)
C29 0.0219(14) 0.0186(13) 0.0205(14) 0.0049(11) 0.0028(11) 0.0069(12)
C22 0.0140(13) 0.0195(14) 0.0254(14) 0.0084(12) 0.0010(11) 0.0043(11)
C38 0.0258(15) 0.0215(14) 0.0203(14) 0.0005(12) -0.0029(12) 0.0127(12)
C9 0.0215(14) 0.0178(13) 0.0275(15) 0.0071(12) 0.0042(12) 0.0092(12)
C39 0.0147(13) 0.0162(13) 0.0299(15) 0.0026(12) -0.0013(11) 0.0070(11)
C52 0.0161(13) 0.0201(14) 0.0252(14) 0.0070(12) 0.0062(11) 0.0082(11)
C51 0.0236(14) 0.0217(14) 0.0347(16) 0.0124(13) 0.0096(13) 0.0149(12)
C11 0.0272(15) 0.0205(14) 0.0254(15) 0.0089(12) 0.0075(12) 0.0094(12)
C23 0.0188(14) 0.0315(16) 0.0208(14) 0.0094(12) 0.0057(11) 0.0126(12)
C27 0.0281(16) 0.0172(14) 0.0349(17) 0.0087(13) 0.0022(13) 0.0089(13)
C44 0.0194(14) 0.0259(16) 0.0344(17) 0.0172(14) 0.0025(13) -0.0017(13)
C42 0.0190(13) 0.0206(14) 0.0228(14) 0.0080(11) 0.0019(11) 0.0085(12)
C10 0.0337(17) 0.0190(14) 0.0341(17) 0.0088(13) 0.0071(14) 0.0110(13)
C8 0.0287(16) 0.0266(15) 0.0260(15) 0.0055(13) 0.0001(13) 0.0122(13)
C45 0.0183(14) 0.0348(17) 0.0281(16) 0.0132(13) 0.0082(12) 0.0070(13)
C50 0.0321(16) 0.0150(13) 0.0326(16) 0.0062(12) 0.0130(13) 0.0124(12)
C6 0.0266(15) 0.0241(15) 0.0243(15) 0.0065(12) 0.0004(12) 0.0118(13)
C31 0.0244(15) 0.0232(15) 0.0262(15) 0.0097(12) 0.0060(12) 0.0080(12)
C12 0.0227(14) 0.0199(14) 0.0294(15) 0.0003(12) 0.0024(12) 0.0109(12)
C34 0.0161(14) 0.0412(18) 0.0374(17) 0.0139(15) 0.0030(13) 0.0137(14)
C15 0.0236(15) 0.0311(16) 0.0279(15) -0.0012(13) 0.0025(12) 0.0168(13)
C32 0.0190(14) 0.0292(15) 0.0233(14) 0.0089(12) 0.0024(12) 0.0074(12)
C14 0.0264(16) 0.0305(16) 0.0233(15) -0.0021(13) 0.0009(12) 0.0123(13)
C24 0.0272(16) 0.0396(18) 0.0271(16) 0.0167(14) 0.0104(13) 0.0127(14)
C17 0.0298(16) 0.0456(19) 0.0266(16) 0.0049(14) 0.0089(13) 0.0256(15)
C25 0.0293(16) 0.0404(18) 0.0207(15) 0.0066(13) 0.0032(12) 0.0190(14)
C16 0.0319(17) 0.0322(17) 0.055(2) 0.0066(16) 0.0129(16) 0.0226(15)
C13 0.0293(16) 0.0219(15) 0.0411(18) -0.0036(14) 0.0030(14) 0.0127(13)
C33 0.0184(14) 0.0306(17) 0.0365(17) 0.0113(14) 0.0017(13) 0.0032(13)
C30 0.0366(17) 0.0199(14) 0.0223(15) 0.0028(12) 0.0037(13) 0.0054(13)
C7 0.0378(18) 0.0285(16) 0.0301(16) 0.0095(13) -0.0003(14) 0.0167(15)
B1 0.0153(14) 0.0153(14) 0.0239(16) 0.0061(12) 0.0050(12) 0.0081(12)
C53 0.060(3) 0.200(7) 0.045(3) 0.072(4) 0.034(2) 0.094(4)
C54 0.060(3) 0.202(7) 0.051(3) 0.064(4) 0.033(3) 0.091(4)
C55 0.041(8) 0.26(2) 0.042(7) 0.069(11) 0.026(8) 0.097(11)
C56 0.023(3) 0.029(4) 0.066(6) 0.009(4) 0.006(4) 0.011(3)
C57 0.042(8) 0.042(4) 0.042(7) 0.011(5) 0.010(8) 0.020(5)

loop_
_atom_type_symbol
_atom_type_description
_atom_type_scat_dispersion_real
_atom_type_scat_dispersion_imag
_atom_type_scat_source
C C 0.00337 0.00172 'Calculated using XDISP in WinGX (Farrugia, 1999)'
H H 0.0000 0.0000 'Calculated using XDISP in WinGX (Farrugia, 1999)'
N N 0.00654 0.00351 'Calculated using XDISP in WinGX (Farrugia, 1999)'
B B 0.00168 0.00073 'Calculated using XDISP in WinGX (Farrugia, 1999)'
F F 0.01853 0.01091 'Calculated using XDISP in WinGX (Farrugia, 1999)'
U U -10.96077 4.15800 'Calculated using XDISP in WinGX (Farrugia, 1999)'

loop_
_geom_angle_atom_site_label_1
_geom_angle_atom_site_label_2
_geom_angle_atom_site_label_3
_geom_angle
_geom_angle_site_symmetry_1
_geom_angle_site_symmetry_3
_geom_angle_publ_flag
F1 U1 C3 113.12(7) . . ?
F1 U1 C4 91.47(6) . . ?
F1 U1 C20 77.88(6) . . ?
F1 U1 C18 90.29(6) . . ?
F1 U1 C1 129.37(7) . . ?
F1 U1 C5 100.66(6) . . ?
F1 U1 C2 140.27(7) . . ?
F1 U1 C19 67.26(6) . . ?
F1 U1 C21 107.96(6) . . ?
F1 U1 C22 115.45(6) . . ?
N1 U1 F1 69.19(7) . . ?
N1 U1 C3 86.04(8) . . ?
N1 U1 C4 97.84(8) . . ?
N1 U1 C20 92.14(8) . . ?
N1 U1 C18 139.15(8) . . ?
N1 U1 C1 134.13(8) . . ?
N1 U1 C5 126.90(8) . . ?
N1 U1 C2 106.90(8) . . ?
N1 U1 C19 111.64(8) . . ?
N1 U1 C21 103.34(8) . . ?
N1 U1 C22 133.27(8) . . ?
C3 U1 C4 30.32(8) . . ?
C3 U1 C20 167.14(8) . . ?
C3 U1 C18 134.80(8) . . ?
C3 U1 C5 48.86(8) . . ?
C3 U1 C2 29.79(8) . . ?
C3 U1 C19 159.85(8) . . ?
C3 U1 C22 125.68(8) . . ?
C4 U1 C18 118.32(8) . . ?
C4 U1 C5 29.07(8) . . ?
C4 U1 C19 132.50(8) . . ?
C4 U1 C22 127.22(8) . . ?
C20 U1 C4 161.81(8) . . ?
C20 U1 C18 48.07(8) . . ?
C20 U1 C5 138.22(8) . . ?
C20 U1 C19 29.48(7) . . ?
C20 U1 C22 48.89(7) . . ?
C18 U1 C5 90.50(8) . . ?
C18 U1 C19 28.87(7) . . ?
C1 U1 C3 48.72(8) . . ?
C1 U1 C4 48.28(8) . . ?
C1 U1 C20 129.93(8) . . ?
C1 U1 C18 86.33(8) . . ?
C1 U1 C5 29.07(8) . . ?
C1 U1 C2 29.32(8) . . ?
C1 U1 C19 114.22(8) . . ?
C1 U1 C22 81.42(8) . . ?
C5 U1 C19 111.01(8) . . ?
C2 U1 C4 49.08(8) . . ?
C2 U1 C20 141.19(8) . . ?
C2 U1 C18 110.98(8) . . ?
C2 U1 C5 48.43(8) . . ?
C2 U1 C19 139.83(8) . . ?
C2 U1 C22 96.10(8) . . ?
C21 U1 C3 138.48(8) . . ?
C21 U1 C4 155.19(8) . . ?
C21 U1 C20 30.09(7) . . ?
C21 U1 C18 48.51(8) . . ?
C21 U1 C1 106.95(8) . . ?
C21 U1 C5 128.45(8) . . ?
C21 U1 C2 111.26(8) . . ?
C21 U1 C19 49.10(8) . . ?
C21 U1 C22 29.96(8) . . ?
C22 U1 C18 28.88(8) . . ?
C22 U1 C5 98.86(8) . . ?
C22 U1 C19 48.29(7) . . ?
C36 F1 U1 132.83(14) . . ?
B1 N1 U1 159.89(17) . . ?
C4 C3 U1 75.88(14) . . ?
C4 C3 C9 122.2(2) . . ?
C2 C3 U1 75.33(15) . . ?
C2 C3 C4 106.9(2) . . ?
C2 C3 C9 130.7(2) . . ?
C9 C3 U1 118.57(16) . . ?
C35 C36 F1 121.4(2) . . ?
C35 C36 C37 125.7(2) . . ?
C37 C36 F1 112.9(2) . . ?
C3 C4 U1 73.80(14) . . ?
C3 C4 C12 123.9(2) . . ?
C5 C4 U1 76.01(15) . . ?
C5 C4 C3 107.4(2) . . ?
C5 C4 C12 127.3(2) . . ?
C12 C4 U1 126.32(17) . . ?
C19 C20 U1 76.83(15) . . ?
C19 C20 C26 129.4(2) . . ?
C19 C20 C21 107.5(2) . . ?
C26 C20 U1 124.99(16) . . ?
C21 C20 U1 72.39(14) . . ?
C21 C20 C26 122.1(2) . . ?
F11 C48 C49 115.4(2) . . ?
F11 C48 C47 119.7(2) . . ?
C49 C48 C47 124.8(2) . . ?
C36 C35 C40 112.3(2) . . ?
C36 C35 B1 126.5(2) . . ?
C40 C35 B1 120.8(2) . . ?
C46 C41 B1 127.0(2) . . ?
C42 C41 C46 113.1(2) . . ?
C42 C41 B1 119.8(2) . . ?
F5 C40 C35 119.2(2) . . ?
F5 C40 C39 116.0(2) . . ?
C39 C40 C35 124.8(2) . . ?
C19 C18 U1 75.97(15) . . ?
C22 C18 U1 75.28(15) . . ?
C22 C18 C19 110.3(2) . . ?
F2 C37 C36 120.7(2) . . ?
F2 C37 C38 120.4(2) . . ?
C38 C37 C36 118.9(2) . . ?
C5 C1 U1 78.49(16) . . ?
C5 C1 C2 110.5(2) . . ?
C2 C1 U1 76.95(15) . . ?
C4 C5 U1 74.92(15) . . ?
C4 C5 C15 126.8(2) . . ?
C1 C5 U1 72.44(15) . . ?
C1 C5 C4 107.8(2) . . ?
C1 C5 C15 123.3(2) . . ?
C15 C5 U1 131.35(19) . . ?
C3 C2 U1 74.88(15) . . ?
C3 C2 C6 128.1(2) . . ?
C1 C2 U1 73.74(15) . . ?
C1 C2 C3 107.2(2) . . ?
C1 C2 C6 123.3(2) . . ?
C6 C2 U1 127.26(17) . . ?
C20 C19 U1 73.69(14) . . ?
C20 C19 C23 128.4(2) . . ?
C18 C19 U1 75.16(15) . . ?
C18 C19 C20 107.2(2) . . ?
C18 C19 C23 123.4(2) . . ?
C23 C19 U1 125.85(17) . . ?
F7 C43 C44 120.3(2) . . ?
F7 C43 C42 120.5(3) . . ?
C44 C43 C42 119.2(3) . . ?
F12 C49 C48 121.0(2) . . ?
F12 C49 C50 120.0(2) . . ?
C48 C49 C50 119.0(3) . . ?
F10 C46 C41 121.7(2) . . ?
F10 C46 C45 114.2(2) . . ?
C45 C46 C41 124.1(3) . . ?
C48 C47 B1 118.5(2) . . ?
C52 C47 C48 113.3(2) . . ?
C52 C47 B1 128.1(2) . . ?
C20 C26 C28 117.7(2) . . ?
C20 C26 C27 109.5(2) . . ?
C28 C26 C27 108.5(2) . . ?
C20 C21 U1 77.52(14) . . ?
C20 C21 C29 124.1(2) . . ?
C20 C21 C22 108.0(2) . . ?
C29 C21 U1 107.71(15) . . ?
C22 C21 U1 78.48(15) . . ?
C22 C21 C29 127.8(2) . . ?
C21 C29 C31 110.3(2) . . ?
C21 C29 C30 116.8(2) . . ?
C31 C29 C30 108.7(2) . . ?
C18 C22 U1 75.84(15) . . ?
C18 C22 C21 106.8(2) . . ?
C18 C22 C32 123.3(2) . . ?
C21 C22 U1 71.56(14) . . ?
C21 C22 C32 125.6(2) . . ?
C32 C22 U1 136.39(18) . . ?
F3 C38 C37 120.7(2) . . ?
F3 C38 C39 120.7(2) . . ?
C37 C38 C39 118.7(2) . . ?
C3 C9 C11 115.8(2) . . ?
C3 C9 C10 112.6(2) . . ?
C11 C9 C10 110.4(2) . . ?
F4 C39 C40 121.0(2) . . ?
F4 C39 C38 119.3(2) . . ?
C40 C39 C38 119.7(2) . . ?
F15 C52 C47 121.1(2) . . ?
F15 C52 C51 115.1(2) . . ?
C47 C52 C51 123.7(3) . . ?
F14 C51 C52 120.4(3) . . ?
F14 C51 C50 119.5(2) . . ?
C50 C51 C52 120.1(2) . . ?
C19 C23 C24 108.3(2) . . ?
C25 C23 C19 113.8(2) . . ?
C25 C23 C24 109.6(2) . . ?
F8 C44 C43 120.4(3) . . ?
F8 C44 C45 120.3(3) . . ?
C43 C44 C45 119.3(3) . . ?
F6 C42 C41 119.7(2) . . ?
F6 C42 C43 115.6(2) . . ?
C43 C42 C41 124.7(3) . . ?
F9 C45 C46 120.5(3) . . ?
F9 C45 C44 119.9(2) . . ?
C44 C45 C46 119.6(3) . . ?
F13 C50 C49 120.1(3) . . ?
F13 C50 C51 121.0(3) . . ?
C51 C50 C49 118.9(2) . . ?
C2 C6 C7 109.1(2) . . ?
C8 C6 C2 112.6(2) . . ?
C8 C6 C7 107.4(2) . . ?
C4 C12 C14 114.6(2) . . ?
C4 C12 C13 111.1(2) . . ?
C13 C12 C14 110.2(2) . . ?
C5 C15 C16 107.3(2) . . ?
C17 C15 C5 114.9(2) . . ?
C17 C15 C16 109.4(2) . . ?
C22 C32 C34 115.3(2) . . ?
C22 C32 C33 106.9(2) . . ?
C34 C32 C33 107.6(2) . . ?
N1 B1 C35 107.4(2) . . ?
N1 B1 C41 112.5(2) . . ?
N1 B1 C47 106.7(2) . . ?
C35 B1 C41 105.9(2) . . ?
C47 B1 C35 113.1(2) . . ?
C47 B1 C41 111.3(2) . . ?
C54 C53 C55 121.2(5) . 2_766 ?
C54 C53 C57 121.2(5) . 2_766 ?
C53 C54 C55 117.7(6) . . ?
C53 C54 C57 117.7(6) . . ?
C54 C55 C53 121.1(5) . 2_766 ?
C56 C55 C53 119.1(7) . 2_766 ?
C56 C55 C54 119.7(7) . . ?
C54 C57 C53 121.1(5) . 2_766 ?

loop_
_geom_bond_atom_site_label_1
_geom_bond_atom_site_label_2
_geom_bond_distance
_geom_bond_site_symmetry_2
_geom_bond_publ_flag
U1 F1 2.5969(14) . ?
U1 N1 1.893(2) . ?
U1 C3 2.779(3) . ?
U1 C4 2.806(3) . ?
U1 C20 2.790(2) . ?
U1 C18 2.820(3) . ?
U1 C1 2.744(3) . ?
U1 C5 2.820(3) . ?
U1 C2 2.785(3) . ?
U1 C19 2.830(3) . ?
U1 C21 2.723(3) . ?
U1 C22 2.813(3) . ?
F1 C36 1.394(3) . ?
F11 C48 1.353(3) . ?
F5 C40 1.350(3) . ?
F6 C42 1.352(3) . ?
F15 C52 1.348(3) . ?
F10 C46 1.353(3) . ?
F12 C49 1.345(3) . ?
F3 C38 1.338(3) . ?
F4 C39 1.346(3) . ?
F2 C37 1.346(3) . ?
F7 C43 1.347(3) . ?
F9 C45 1.344(3) . ?
F14 C51 1.348(3) . ?
F13 C50 1.342(3) . ?
F8 C44 1.344(3) . ?
N1 B1 1.557(3) . ?
C3 C4 1.461(4) . ?
C3 C2 1.430(4) . ?
C3 C9 1.518(4) . ?
C36 C35 1.376(4) . ?
C36 C37 1.379(4) . ?
C4 C5 1.412(4) . ?
C4 C12 1.513(4) . ?
C20 C19 1.430(4) . ?
C20 C26 1.518(4) . ?
C20 C21 1.433(4) . ?
C48 C49 1.375(4) . ?
C48 C47 1.389(4) . ?
C35 C40 1.394(4) . ?
C35 B1 1.661(4) . ?
C41 C46 1.390(4) . ?
C41 C42 1.387(4) . ?
C41 B1 1.665(4) . ?
C40 C39 1.371(4) . ?
C18 C19 1.409(4) . ?
C18 C22 1.405(4) . ?
C37 C38 1.375(4) . ?
C28 C26 1.527(4) . ?
C1 C5 1.398(4) . ?
C1 C2 1.400(4) . ?
C5 C15 1.528(4) . ?
C2 C6 1.528(4) . ?
C19 C23 1.525(4) . ?
C43 C44 1.368(4) . ?
C43 C42 1.380(4) . ?
C49 C50 1.377(4) . ?
C46 C45 1.382(4) . ?
C47 C52 1.384(4) . ?
C47 B1 1.650(4) . ?
C26 C27 1.539(4) . ?
C21 C29 1.518(4) . ?
C21 C22 1.433(4) . ?
C29 C31 1.528(4) . ?
C29 C30 1.537(4) . ?
C22 C32 1.526(4) . ?
C38 C39 1.376(4) . ?
C9 C11 1.532(4) . ?
C9 C10 1.538(4) . ?
C52 C51 1.384(4) . ?
C51 C50 1.368(4) . ?
C23 C24 1.539(4) . ?
C23 C25 1.518(4) . ?
C44 C45 1.371(4) . ?
C8 C6 1.525(4) . ?
C6 C7 1.543(4) . ?
C12 C14 1.537(4) . ?
C12 C13 1.535(4) . ?
C34 C32 1.532(4) . ?
C15 C17 1.507(4) . ?
C15 C16 1.540(4) . ?
C32 C33 1.544(4) . ?
C53 C54 1.328(8) . ?
C53 C55 1.395(7) 2_766 ?
C53 C57 1.395(7) 2_766 ?
C54 C55 1.364(6) . ?
C54 C57 1.364(6) . ?
C55 C53 1.395(7) 2_766 ?
C55 C56 1.302(8) . ?
C57 C53 1.395(7) 2_766 ?
